data_5000264
loop_
_publ_author_name
'Roussis, Vassilios'
'Wu, Zhongde'
'Fenical, William'
'Strobel, Scott A.'
'Van Duyne, Gregory D.'
'Clardy, Jon'

_publ_section_title
;
 New anti-inflammatory pseudopterosins from the marine octocoral
 Pseudopterogorgia elisabethae
;
_journal_issue 16
_journal_name_full 'Journal of Organic Chemistry'
_journal_page_first 4916
_journal_page_last 4922
_journal_paper_doi 10.1021/jo00303a030
_journal_volume 55
_journal_year 1990
_chemical_formula_sum 'C25 H40 O8'
_space_group_IT_number 4
_symmetry_cell_setting monoclinic
_symmetry_space_group_name_Hall 'P 2yb'
_symmetry_space_group_name_H-M 'P 1 21 1'
_cell_angle_alpha 90
_cell_angle_beta 107.6(2)
_cell_angle_gamma 90
_cell_formula_units_Z 4
_cell_length_a 11.816(3)
_cell_length_b 10.294(4)
_cell_length_c 21.255(4)
_cod_original_sg_symbol_H-M 'P 21'
_cod_database_code 5000264

loop_
_symmetry_equiv_pos_site_id
_symmetry_equiv_pos_as_xyz
1 x,y,z
2 -x,1/2+y,-z

loop_
_atom_site_label
_atom_site_type_symbol
_atom_site_fract_x
_atom_site_fract_y
_atom_site_fract_z
C1 C 1.0318(5) 0.90790 0.3264(3)
C2 C 1.1398(5) 0.8183(9) 0.3468(3)
C3 C 1.1106(5) 0.6912(9) 0.3736(3)
C4 C 1.0248(5) 0.6186(9) 0.3191(3)
C5 C 0.9714(6) 0.4972(9) 0.3412(3)
C6 C 0.9058(7) 0.4163(9) 0.2823(3)
C7 C 0.8089(6) 0.4899(9) 0.2321(3)
C8 C 0.8182(5) 0.6359(9) 0.2393(3)
C9 C 0.7192(5) 0.7109(9) 0.2066(3)
C10 C 0.7245(5) 0.8456(8) 0.2080(3)
C11 C 0.8260(5) 0.9100(9) 0.2446(3)
C12 C 0.9248(5) 0.8367(9) 0.2813(3)
C13 C 0.9190(5) 0.7007(8) 0.2779(3)
C14 C 1.0039(5) 0.9654(10) 0.3841(3)
C15 C 1.0490(6) 1.0756(10) 0.4161(3)
C16 C 1.0101(7) 1.1253(13) 0.4709(3)
C17 C 1.1414(9) 1.1545(11) 0.3989(5)
C18 C 1.2226(5) 0.6121(10) 0.4064(3)
C19 C 0.7996(5) 0.4473(9) 0.1624(3)
C20 C 0.8261(6) 1.0568(9) 0.2465(3)
O1 O 0.6216(3) 0.9120(7) 0.1734(2)
O2 O 0.6173(3) 0.6482(7) 0.1728(2)
C21 C 0.6035(4) 0.9200(9) 0.1055(3)
C22 C 0.4711(5) 0.9001(9) 0.0683(3)
C23 C 0.3982(4) 1.0159(9) 0.0775(3)
C24 C 0.4506(5) 1.1396(9) 0.0583(3)
C25 C 0.5797(5) 1.1490(9) 0.0977(3)
O3 O 0.6455(3) 1.0383(7) 0.0873(2)
O4 O 0.4432(3) 1.1379(8) -0.0099(2)
O5 O 0.2790(3) 1.0056(8) 0.0366(2)
O6 O 0.4286(3) 0.7870(7) 0.0922(2)
C26 C 0.5495(5) 0.6793(8) 0.3299(3)
C27 C 0.6510(5) 0.5848(10) 0.3604(3)
C28 C 0.6088(5) 0.4703(9) 0.3929(3)
C29 C 0.5177(5) 0.3927(9) 0.3399(3)
C30 C 0.4555(6) 0.286(1) 0.3644(3)
C31 C 0.3881(7) 0.2004(10) 0.3098(4)
C32 C 0.2966(6) 0.2714(9) 0.2565(3)
C33 C 0.3189(5) 0.4163(8) 0.2539(3)
C34 C 0.2289(5) 0.4946(9) 0.2140(3)
C35 C 0.2446(5) 0.6254(9) 0.2100(3)
C36 C 0.3474(5) 0.6862(8) 0.2445(3)
C37 C 0.4394(5) 0.6112(8) 0.2874(3)
C38 C 0.4241(5) 0.4779(9) 0.2921(3)
C39 C 0.5219(5) 0.7587(9) 0.3831(3)
C40 C 0.5689(5) 0.8708(10) 0.4085(3)
C41 C 0.5313(6) 0.9389(11) 0.4604(3)
C42 C 0.6629(8) 0.9377(12) 0.3869(5)
C43 C 0.7131(6) 0.3871(11) 0.4300(4)
C44 C 0.2861(8) 0.2057(10) 0.1901(4)
C45 C 0.3606(5) 0.8320(9) 0.2392(3)
O7 O 0.1433(3) 0.6965(7) 0.1730(2)
O8 O 0.1236(3) 0.4349(8) 0.1811(2)
C46 C 0.1317(5) 0.7340(9) 0.1086(3)
C47 C 0.0111(5) 0.6916(9) 0.0639(3)
C48 C -0.0873(4) 0.7576(9) 0.0850(3)
C49 C -0.0734(5) 0.9040(9) 0.0835(3)
C50 C 0.0517(5) 0.9406(9) 0.1246(3)
O9 O 0.1410(3) 0.8719(8) 0.1042(2)
O10 O -0.0930(3) 0.9485(8) 0.0182(2)
O11 O -0.2003(3) 0.7213(8) 0.0416(2)
O12 O -0.0047(3) 0.5548(8) 0.0681(2)
O13 O 0.5216(4) 0.9266(8) 0.8506(2)
O14 O 0.3194(4) 0.5357(9) 0.0380(3)
H1 H 1.05000 0.97830 0.30140
H2 H 1.20210 0.86040 0.38040
H3 H 1.16830 0.80140 0.30980
H4 H 1.07290 0.70900 0.40680
H5 H 1.06770 0.58920 0.29000
H6 H 0.91600 0.52400 0.36370
H7 H 1.03320 0.44740 0.37130
H8 H 0.87340 0.34010 0.29640
H9 H 0.96280 0.38850 0.26110
H10 H 0.73600 0.46430 0.23960
H11 H 0.94690 0.91970 0.39980
H12 H 0.95080 1.06700 0.47690
H13 H 1.07630 1.12760 0.51040
H14 H 0.97690 1.21080 0.46140
H15 H 1.15740 1.11240 0.36220
H16 H 1.11340 1.24110 0.38650
H17 H 1.21280 1.15800 0.43550
H18 H 1.20240 0.53160 0.42310
H19 H 1.26060 0.59450 0.37320
H20 H 1.27580 0.66030 0.44180
H21 H 0.79410 0.35440 0.15920
H22 H 0.73050 0.48540 0.13190
H23 H 0.86920 0.47590 0.15210
H24 H 0.75100 1.08800 0.21870
H25 H 0.83860 1.08720 0.29080
H26 H 0.88850 1.08840 0.23030
H27 H 0.56800 0.70300 0.15000
H28 H 0.64690 0.85040 0.09340
H29 H 0.46010 0.88900 0.02200
H30 H 0.40030 1.02120 0.12300
H31 H 0.40790 1.21330 0.06710
H32 H 0.58680 1.15610 0.14380
H33 H 0.61240 1.22630 0.08490
H34 H 0.49170 1.19340 -0.01630
H35 H 0.24860 0.93660 0.04650
H36 H 0.48740 0.74540 0.11710
H37 H 0.57440 0.73830 0.30170
H38 H 0.71280 0.63010 0.39290
H39 H 0.68320 0.55300 0.32690
H40 H 0.57210 0.50260 0.42440
H41 H 0.56060 0.34970 0.31410
H42 H 0.39950 0.32500 0.38330
H43 H 0.51220 0.23810 0.39840
H44 H 0.34970 0.13280 0.32680
H45 H 0.44460 0.16070 0.29150
H46 H 0.22100 0.26050 0.26400
H47 H 0.46110 0.72430 0.39990
H48 H 0.47200 0.88680 0.47080
H49 H 0.59840 0.94900 0.49910
H50 H 0.49880 1.02280 0.44520
H51 H 0.68060 0.88740 0.35300
H52 H 0.63400 1.02170 0.36970
H53 H 0.73360 0.94790 0.42350
H54 H 0.68570 0.31550 0.45040
H55 H 0.74940 0.35480 0.39840
H56 H 0.77030 0.43640 0.46320
H57 H 0.27140 0.11460 0.19300
H58 H 0.22290 0.24360 0.15540
H59 H 0.36000 0.21780 0.18080
H60 H 0.29050 0.86550 0.20760
H61 H 0.37040 0.87200 0.28130
H62 H 0.42850 0.85070 0.22490
H63 H 0.08900 0.47770 0.14640
H64 H 0.19280 0.69280 0.09450
H65 H 0.00380 0.71550 0.01920
H66 H -0.08290 0.73020 0.12880
H67 H -0.12990 0.94400 0.10170
H68 H 0.06170 0.91860 0.16980
H69 H 0.06190 1.03280 0.12210
H70 H -0.08480 1.03060 0.01870
H71 H -0.25470 0.75810 0.05360
H72 H 0.02510 0.51670 0.04130

loop_
_atom_type_symbol
_atom_type_radius_bond
C 0.68
H 0.23
O 0.68
